data_7150645
loop_
_publ_author_name
'Fleming, William J.'
'M\"uller-Bunz, Helge'
'Lillo, Vanesa'
'Fern\'andez, Elena'
'Guiry, Patrick J.'

_publ_section_title
;
 Axially chiral P-N ligands for the copper catalyzed \b-borylation of
 \a,\b-unsaturated esters
;
_journal_issue 12
_journal_name_full 'Organic &amp; Biomolecular Chemistry'
_journal_page_first 2520
_journal_page_last 2524
_journal_paper_doi 10.1039/b900741e
_journal_volume 7
_journal_year 2009
_chemical_absolute_configuration ad
_chemical_formula_moiety 'C47 H42 N3 P Cl Pd, F6 P'
_chemical_formula_sum 'C47 H42 Cl F6 N3 P2 Pd'
_chemical_formula_weight 966.63
_chemical_name_systematic
;
?
;
_space_group_IT_number 4
_symmetry_cell_setting monoclinic
_symmetry_space_group_name_Hall 'P 2yb'
_symmetry_space_group_name_H-M 'P 1 21 1'
_atom_sites_solution_hydrogens geom
_atom_sites_solution_primary direct
_atom_sites_solution_secondary difmap
_audit_creation_method SHELXL-97
_cell_angle_alpha 90.00
_cell_angle_beta 95.039(2)
_cell_angle_gamma 90.00
_cell_formula_units_Z 4
_cell_length_a 9.8195(9)
_cell_length_b 29.059(3)
_cell_length_c 15.0113(14)
_cell_measurement_reflns_used 6115
_cell_measurement_temperature 100(2)
_cell_measurement_theta_max 30.76
_cell_measurement_theta_min 2.49
_cell_volume 4266.8(7)
_computing_cell_refinement 'Bruker SAINT'
_computing_data_collection 'Bruker SMART'
_computing_data_reduction 'Bruker SAINT'
_computing_molecular_graphics 'Bruker SHELXTL'
_computing_publication_material 'Bruker SHELXTL'
_computing_structure_refinement 'SHELXL-97 (Sheldrick, 1997)'
_computing_structure_solution 'SHELXS-97 (Sheldrick, 1990)'
_diffrn_ambient_temperature 100(2)
_diffrn_detector_area_resol_mean 8.366
_diffrn_measured_fraction_theta_full 0.998
_diffrn_measured_fraction_theta_max 0.921
_diffrn_measurement_device_type 'CCD area detector'
_diffrn_measurement_method '\f and \w scans'
_diffrn_radiation_monochromator graphite
_diffrn_radiation_source 'sealed tube'
_diffrn_radiation_type MoK\a
_diffrn_radiation_wavelength 0.71073
_diffrn_reflns_av_R_equivalents 0.0269
_diffrn_reflns_av_sigmaI/netI 0.0447
_diffrn_reflns_limit_h_max 14
_diffrn_reflns_limit_h_min -9
_diffrn_reflns_limit_k_max 23
_diffrn_reflns_limit_k_min -42
_diffrn_reflns_limit_l_max 21
_diffrn_reflns_limit_l_min -22
_diffrn_reflns_number 34128
_diffrn_reflns_theta_full 30.00
_diffrn_reflns_theta_max 31.98
_diffrn_reflns_theta_min 1.95
_exptl_absorpt_coefficient_mu 0.637
_exptl_absorpt_correction_T_max 0.9391
_exptl_absorpt_correction_T_min 0.5233
_exptl_absorpt_correction_type multi-scan
_exptl_absorpt_process_details
;
SADABS v.2.10 (Bruker,2003) was used for absorption correction.
R(int) for selected reflections was 0.119 before and 0.025 after
correction. The Ratio of minimum to maximum transmission is 0.557260.
The \l/2 correction factor is 0.0015
;
_exptl_crystal_colour colourless
_exptl_crystal_density_diffrn 1.505
_exptl_crystal_density_method 'not measured'
_exptl_crystal_description rod
_exptl_crystal_F_000 1968
_exptl_crystal_size_max 0.60
_exptl_crystal_size_mid 0.15
_exptl_crystal_size_min 0.10
_refine_diff_density_max 1.705
_refine_diff_density_min -0.641
_refine_diff_density_rms 0.110
_refine_ls_abs_structure_details 'Flack H D (1983), Acta Cryst. A39, 876-881'
_refine_ls_abs_structure_Flack -0.026(13)
_refine_ls_extinction_method none
_refine_ls_goodness_of_fit_ref 1.040
_refine_ls_hydrogen_treatment constr
_refine_ls_matrix_type full
_refine_ls_number_parameters 1091
_refine_ls_number_reflns 19110
_refine_ls_number_restraints 1
_refine_ls_restrained_S_all 1.040
_refine_ls_R_factor_all 0.0443
_refine_ls_R_factor_gt 0.0408
_refine_ls_shift/su_max 0.002
_refine_ls_shift/su_mean 0.000
_refine_ls_structure_factor_coef Fsqd
_refine_ls_weighting_details 'calc w=1/[\s^2^(Fo^2^)+(0.0659P)^2^+0.0000P] where P=(Fo^2^+2Fc^2^)/3'
_refine_ls_weighting_scheme calc
_refine_ls_wR_factor_gt 0.1005
_refine_ls_wR_factor_ref 0.1028
_reflns_number_gt 17909
_reflns_number_total 19110
_reflns_threshold_expression I>2\s(I)
_cod_data_source_file b900741e.txt
_cod_data_source_block gui44
_cod_original_sg_symbol_H-M 'P 21'
_cod_original_formula_sum 'C47 H42 N3 F6 P2 Cl Pd'
_cod_database_code 7150645

loop_
_symmetry_equiv_pos_as_xyz
'x, y, z'
'-x, y+1/2, -z'

loop_
_atom_site_label
_atom_site_type_symbol
_atom_site_fract_x
_atom_site_fract_y
_atom_site_fract_z
_atom_site_U_iso_or_equiv
_atom_site_adp_type
_atom_site_occupancy
_atom_site_symmetry_multiplicity
_atom_site_calc_flag
_atom_site_refinement_flags
_atom_site_disorder_assembly
_atom_site_disorder_group
Pd1 Pd 1.04130(2) 0.784188(8) 0.920911(13) 0.01195(5) Uani 1 1 d . . .
N1 N 1.0032(3) 0.79436(9) 1.06285(16) 0.0118(5) Uani 1 1 d . . .
C1 C 1.0610(3) 0.76741(12) 1.1328(2) 0.0155(6) Uani 1 1 d . . .
C2 C 1.1902(4) 0.74078(13) 1.1170(2) 0.0206(7) Uani 1 1 d . . .
H2 H 1.2558 0.7624 1.0915 0.025 Uiso 1 1 calc R . .
C3 C 1.2581(4) 0.72125(15) 1.2042(2) 0.0248(8) Uani 1 1 d . . .
H3A H 1.2838 0.7465 1.2456 0.037 Uiso 1 1 calc R . .
H3B H 1.3401 0.7040 1.1919 0.037 Uiso 1 1 calc R . .
H3C H 1.1941 0.7007 1.2312 0.037 Uiso 1 1 calc R . .
C4 C 1.1607(5) 0.70097(16) 1.0505(3) 0.0319(9) Uani 1 1 d . . .
H4A H 1.0966 0.6794 1.0745 0.048 Uiso 1 1 calc R . .
H4B H 1.2462 0.6849 1.0414 0.048 Uiso 1 1 calc R . .
H4C H 1.1206 0.7132 0.9933 0.048 Uiso 1 1 calc R . .
N2 N 1.0131(3) 0.76351(11) 1.21052(18) 0.0177(6) Uani 1 1 d . . .
C5 C 0.8990(3) 0.78810(13) 1.22536(19) 0.0171(6) Uani 1 1 d . . .
C6 C 0.8375(4) 0.77988(15) 1.3060(2) 0.0234(7) Uani 1 1 d . . .
H6 H 0.8782 0.7595 1.3501 0.028 Uiso 1 1 calc R . .
C7 C 0.7181(4) 0.80212(15) 1.3183(2) 0.0252(8) Uani 1 1 d . . .
Cl1 Cl 0.63428(11) 0.79021(5) 1.41294(6) 0.0439(3) Uani 1 1 d . . .
C8 C 0.6560(4) 0.83335(15) 1.2560(2) 0.0230(7) Uani 1 1 d . . .
H8 H 0.5729 0.8481 1.2673 0.028 Uiso 1 1 calc R . .
C9 C 0.7155(4) 0.84230(13) 1.1794(2) 0.0195(7) Uani 1 1 d . . .
H9 H 0.6750 0.8639 1.1375 0.023 Uiso 1 1 calc R . .
C10 C 0.8382(3) 0.81942(12) 1.1618(2) 0.0148(6) Uani 1 1 d . . .
C11 C 0.8975(3) 0.82080(11) 1.0781(2) 0.0139(6) Uani 1 1 d . . .
C12 C 0.8265(3) 0.84773(11) 1.00275(19) 0.0136(6) Uani 1 1 d . . .
C13 C 0.8122(4) 0.89632(12) 1.0097(2) 0.0164(6) Uani 1 1 d . . .
C14 C 0.8793(4) 0.92213(13) 1.0815(2) 0.0222(7) Uani 1 1 d . . .
H14 H 0.9366 0.9069 1.1265 0.027 Uiso 1 1 calc R . .
C15 C 0.8612(4) 0.96890(14) 1.0855(3) 0.0267(8) Uani 1 1 d . . .
H15 H 0.9057 0.9859 1.1337 0.032 Uiso 1 1 calc R . .
C16 C 0.7764(4) 0.99200(14) 1.0181(3) 0.0282(8) Uani 1 1 d . . .
H16 H 0.7629 1.0243 1.0223 0.034 Uiso 1 1 calc R . .
C17 C 0.7148(4) 0.96853(14) 0.9480(3) 0.0254(8) Uani 1 1 d . . .
H17 H 0.6603 0.9846 0.9027 0.030 Uiso 1 1 calc R . .
C18 C 0.7306(4) 0.92043(13) 0.9415(2) 0.0201(7) Uani 1 1 d . . .
C19 C 0.6655(4) 0.89535(13) 0.8695(2) 0.0220(7) Uani 1 1 d . . .
H19 H 0.6087 0.9111 0.8249 0.026 Uiso 1 1 calc R . .
C20 C 0.6827(3) 0.84878(13) 0.8625(2) 0.0176(6) Uani 1 1 d . . .
H20 H 0.6380 0.8327 0.8132 0.021 Uiso 1 1 calc R . .
C21 C 0.7666(3) 0.82418(12) 0.9284(2) 0.0140(6) Uani 1 1 d . . .
P1 P 0.81625(8) 0.76463(3) 0.90956(5) 0.01208(15) Uani 1 1 d . . .
C22 C 0.7076(3) 0.74707(12) 0.8110(2) 0.0150(6) Uani 1 1 d . . .
C23 C 0.7343(4) 0.76539(13) 0.7282(2) 0.0190(6) Uani 1 1 d . . .
H23 H 0.8151 0.7828 0.7228 0.023 Uiso 1 1 calc R . .
C24 C 0.6421(4) 0.75799(14) 0.6534(2) 0.0240(8) Uani 1 1 d . . .
H24 H 0.6607 0.7703 0.5971 0.029 Uiso 1 1 calc R . .
C25 C 0.5249(4) 0.73310(15) 0.6605(2) 0.0273(8) Uani 1 1 d . . .
H25 H 0.4606 0.7294 0.6099 0.033 Uiso 1 1 calc R . .
C26 C 0.5000(4) 0.71306(15) 0.7427(2) 0.0243(7) Uani 1 1 d . . .
H26 H 0.4209 0.6947 0.7471 0.029 Uiso 1 1 calc R . .
C27 C 0.5912(4) 0.72017(13) 0.8176(2) 0.0188(7) Uani 1 1 d . . .
H27 H 0.5744 0.7067 0.8732 0.023 Uiso 1 1 calc R . .
C28 C 0.7521(3) 0.73083(12) 0.99811(19) 0.0142(6) Uani 1 1 d . . .
C29 C 0.6518(4) 0.74833(13) 1.0493(2) 0.0180(6) Uani 1 1 d . . .
H29 H 0.6177 0.7786 1.0383 0.022 Uiso 1 1 calc R . .
C30 C 0.6017(4) 0.72187(15) 1.1159(2) 0.0252(8) Uani 1 1 d . . .
H30 H 0.5352 0.7343 1.1515 0.030 Uiso 1 1 calc R . .
C31 C 0.6487(4) 0.67722(15) 1.1307(2) 0.0255(8) Uani 1 1 d . . .
H31 H 0.6144 0.6592 1.1765 0.031 Uiso 1 1 calc R . .
C32 C 0.7451(4) 0.65900(14) 1.0792(2) 0.0255(8) Uani 1 1 d . . .
H32 H 0.7750 0.6281 1.0882 0.031 Uiso 1 1 calc R . .
C33 C 0.7984(4) 0.68600(13) 1.0137(2) 0.0187(7) Uani 1 1 d . . .
H33 H 0.8668 0.6737 0.9795 0.022 Uiso 1 1 calc R . .
C34 C 1.0814(3) 0.77369(11) 0.7937(2) 0.0158(6) Uani 1 1 d . . .
C35 C 1.0478(4) 0.73427(13) 0.7404(2) 0.0192(7) Uani 1 1 d . . .
H35 H 0.9970 0.7099 0.7636 0.023 Uiso 1 1 calc R . .
C36 C 1.0883(4) 0.73117(13) 0.6556(2) 0.0195(7) Uani 1 1 d . . .
H36 H 1.0644 0.7047 0.6206 0.023 Uiso 1 1 calc R . .
C37 C 1.1657(3) 0.76691(12) 0.6187(2) 0.0172(6) Uani 1 1 d . . .
C38 C 1.2042(4) 0.76496(13) 0.5301(2) 0.0215(7) Uani 1 1 d . . .
H38 H 1.1756 0.7396 0.4932 0.026 Uiso 1 1 calc R . .
C39 C 1.2816(4) 0.79876(14) 0.4965(2) 0.0232(7) Uani 1 1 d . . .
H39 H 1.3074 0.7966 0.4371 0.028 Uiso 1 1 calc R . .
C40 C 1.3233(4) 0.83709(14) 0.5505(2) 0.0240(7) Uani 1 1 d . . .
H40 H 1.3778 0.8605 0.5273 0.029 Uiso 1 1 calc R . .
C41 C 1.2851(4) 0.84064(13) 0.6366(2) 0.0203(7) Uani 1 1 d . . .
H41 H 1.3121 0.8668 0.6718 0.024 Uiso 1 1 calc R . .
C42 C 1.2062(3) 0.80578(12) 0.6731(2) 0.0162(6) Uani 1 1 d . . .
C43 C 1.1616(3) 0.80805(12) 0.7609(2) 0.0155(6) Uani 1 1 d . . .
C44 C 1.1999(4) 0.84733(12) 0.8242(2) 0.0166(6) Uani 1 1 d . . .
H44 H 1.2884 0.8609 0.8089 0.020 Uiso 1 1 calc R . .
C45 C 1.0900(4) 0.88439(13) 0.8163(2) 0.0237(7) Uani 1 1 d . . .
H45A H 1.0760 0.8949 0.7541 0.036 Uiso 1 1 calc R . .
H45B H 1.1190 0.9104 0.8549 0.036 Uiso 1 1 calc R . .
H45C H 1.0044 0.8718 0.8348 0.036 Uiso 1 1 calc R . .
N3 N 1.2199(3) 0.82567(11) 0.91609(18) 0.0177(6) Uani 1 1 d . . .
C46 C 1.3480(4) 0.79821(16) 0.9216(2) 0.0255(8) Uani 1 1 d . . .
H46A H 1.4260 0.8187 0.9157 0.038 Uiso 1 1 calc R . .
H46B H 1.3429 0.7754 0.8732 0.038 Uiso 1 1 calc R . .
H46C H 1.3597 0.7824 0.9794 0.038 Uiso 1 1 calc R . .
C47 C 1.2346(5) 0.86146(15) 0.9872(2) 0.0278(8) Uani 1 1 d . . .
H47A H 1.2554 0.8467 1.0455 0.042 Uiso 1 1 calc R . .
H47B H 1.1491 0.8788 0.9875 0.042 Uiso 1 1 calc R . .
H47C H 1.3091 0.8825 0.9755 0.042 Uiso 1 1 calc R . .
Pd2 Pd 0.70314(2) 0.056344(8) 0.423098(14) 0.01421(5) Uani 1 1 d . . .
N4 N 0.7114(3) 0.05151(11) 0.56788(17) 0.0157(5) Uani 1 1 d . . .
C48 C 0.6498(4) 0.08463(12) 0.6184(2) 0.0181(6) Uani 1 1 d . . .
C49 C 0.5318(4) 0.11155(16) 0.5737(3) 0.0278(8) Uani 1 1 d . . .
H49 H 0.4730 0.0890 0.5377 0.033 Uiso 1 1 calc R . .
C50 C 0.4447(5) 0.13078(17) 0.6451(3) 0.0347(9) Uani 1 1 d . . .
H50A H 0.4925 0.1567 0.6756 0.052 Uiso 1 1 calc R . .
H50B H 0.4294 0.1066 0.6887 0.052 Uiso 1 1 calc R . .
H50C H 0.3565 0.1413 0.6166 0.052 Uiso 1 1 calc R . .
C51 C 0.5682(5) 0.14707(19) 0.5124(3) 0.0429(12) Uani 1 1 d . . .
H51A H 0.6090 0.1732 0.5463 0.064 Uiso 1 1 calc R . .
H51B H 0.4860 0.1573 0.4760 0.064 Uiso 1 1 calc R . .
H51C H 0.6342 0.1347 0.4733 0.064 Uiso 1 1 calc R . .
N5 N 0.6854(3) 0.09326(11) 0.70249(19) 0.0188(6) Uani 1 1 d . . .
C52 C 0.7884(4) 0.06748(12) 0.7447(2) 0.0185(7) Uani 1 1 d . . .
C53 C 0.8364(4) 0.08013(13) 0.8333(2) 0.0218(7) Uani 1 1 d . . .
H53 H 0.7941 0.1043 0.8633 0.026 Uiso 1 1 calc R . .
C54 C 0.9441(4) 0.05676(15) 0.8741(2) 0.0241(7) Uani 1 1 d . . .
Cl2 Cl 1.00988(12) 0.07335(4) 0.98083(6) 0.0350(2) Uani 1 1 d . . .
C55 C 1.0073(4) 0.01986(14) 0.8327(2) 0.0257(8) Uani 1 1 d . . .
H55 H 1.0816 0.0039 0.8636 0.031 Uiso 1 1 calc R . .
C56 C 0.9610(4) 0.00729(14) 0.7483(2) 0.0208(7) Uani 1 1 d . . .
H56 H 1.0026 -0.0177 0.7202 0.025 Uiso 1 1 calc R . .
C57 C 0.8509(3) 0.03131(12) 0.7018(2) 0.0173(6) Uani 1 1 d . . .
C58 C 0.8088(3) 0.02515(11) 0.6091(2) 0.0137(6) Uani 1 1 d . . .
C59 C 0.8842(3) -0.00670(12) 0.5530(2) 0.0141(6) Uani 1 1 d . . .
C60 C 0.8817(3) -0.05491(12) 0.5682(2) 0.0151(6) Uani 1 1 d . . .
C61 C 0.7894(4) -0.07592(13) 0.6248(2) 0.0204(7) Uani 1 1 d . . .
H61 H 0.7320 -0.0572 0.6575 0.025 Uiso 1 1 calc R . .
C62 C 0.7835(4) -0.12260(13) 0.6320(2) 0.0239(7) Uani 1 1 d . . .
H62 H 0.7194 -0.1361 0.6681 0.029 Uiso 1 1 calc R . .
C63 C 0.8709(4) -0.15143(13) 0.5868(2) 0.0246(8) Uani 1 1 d . . .
H63 H 0.8674 -0.1839 0.5943 0.030 Uiso 1 1 calc R . .
C64 C 0.9602(4) -0.13255(12) 0.5326(2) 0.0206(7) Uani 1 1 d . . .
H64 H 1.0186 -0.1520 0.5023 0.025 Uiso 1 1 calc R . .
C65 C 0.9671(4) -0.08436(12) 0.5208(2) 0.0172(6) Uani 1 1 d . . .
C66 C 1.0538(4) -0.06444(13) 0.4611(2) 0.0190(7) Uani 1 1 d . . .
H66 H 1.1160 -0.0834 0.4328 0.023 Uiso 1 1 calc R . .
C67 C 1.0495(3) -0.01839(12) 0.4436(2) 0.0167(6) Uani 1 1 d . . .
H67 H 1.1056 -0.0060 0.4011 0.020 Uiso 1 1 calc R . .
C68 C 0.9625(3) 0.01125(11) 0.4879(2) 0.0143(6) Uani 1 1 d . . .
P2 P 0.92909(8) 0.07025(3) 0.45076(5) 0.01298(15) Uani 1 1 d . . .
C69 C 1.0375(3) 0.08363(12) 0.3625(2) 0.0171(6) Uani 1 1 d . . .
C70 C 1.0259(4) 0.05811(15) 0.2833(2) 0.0213(7) Uani 1 1 d . . .
H70 H 0.9638 0.0330 0.2768 0.026 Uiso 1 1 calc R . .
C71 C 1.1048(4) 0.06926(16) 0.2141(2) 0.0285(9) Uani 1 1 d . . .
H71 H 1.1004 0.0507 0.1619 0.034 Uiso 1 1 calc R . .
C72 C 1.1896(4) 0.10723(16) 0.2209(3) 0.0308(9) Uani 1 1 d . . .
H72 H 1.2406 0.1154 0.1724 0.037 Uiso 1 1 calc R . .
C73 C 1.2007(4) 0.13343(15) 0.2982(3) 0.0290(8) Uani 1 1 d . . .
H73 H 1.2590 0.1596 0.3026 0.035 Uiso 1 1 calc R . .
C74 C 1.1260(4) 0.12139(12) 0.3698(2) 0.0203(7) Uani 1 1 d . . .
H74 H 1.1353 0.1389 0.4234 0.024 Uiso 1 1 calc R . .
C75 C 0.9893(3) 0.10534(12) 0.5461(2) 0.0142(6) Uani 1 1 d . . .
C76 C 1.0857(3) 0.08867(12) 0.6125(2) 0.0164(6) Uani 1 1 d . . .
H76 H 1.1289 0.0598 0.6050 0.020 Uiso 1 1 calc R . .
C77 C 1.1180(3) 0.11465(13) 0.6897(2) 0.0177(6) Uani 1 1 d . . .
H77 H 1.1810 0.1029 0.7358 0.021 Uiso 1 1 calc R . .
C78 C 1.0591(4) 0.15716(13) 0.6995(2) 0.0197(7) Uani 1 1 d . . .
H78 H 1.0826 0.1748 0.7519 0.024 Uiso 1 1 calc R . .
C79 C 0.9652(4) 0.17431(13) 0.6328(2) 0.0204(7) Uani 1 1 d . . .
H79 H 0.9253 0.2038 0.6393 0.024 Uiso 1 1 calc R . .
C80 C 0.9299(3) 0.14809(12) 0.5567(2) 0.0165(6) Uani 1 1 d . . .
H80 H 0.8647 0.1595 0.5117 0.020 Uiso 1 1 calc R . .
C81 C 0.6832(3) 0.06882(12) 0.2918(2) 0.0184(6) Uani 1 1 d . . .
C82 C 0.7296(4) 0.10819(13) 0.2488(2) 0.0201(7) Uani 1 1 d . . .
H82 H 0.7895 0.1291 0.2813 0.024 Uiso 1 1 calc R . .
C83 C 0.6886(4) 0.11661(14) 0.1596(2) 0.0242(7) Uani 1 1 d . . .
H83 H 0.7206 0.1433 0.1315 0.029 Uiso 1 1 calc R . .
C84 C 0.6003(4) 0.08610(14) 0.1103(2) 0.0234(7) Uani 1 1 d . . .
C85 C 0.5577(5) 0.09442(15) 0.0185(3) 0.0285(8) Uani 1 1 d . . .
H85 H 0.5882 0.1213 -0.0096 0.034 Uiso 1 1 calc R . .
C86 C 0.4731(5) 0.06409(16) -0.0300(3) 0.0344(10) Uani 1 1 d . . .
H86 H 0.4475 0.0696 -0.0915 0.041 Uiso 1 1 calc R . .
C87 C 0.4246(4) 0.02475(17) 0.0122(3) 0.0326(10) Uani 1 1 d . . .
H87 H 0.3652 0.0040 -0.0211 0.039 Uiso 1 1 calc R . .
C88 C 0.4624(4) 0.01605(15) 0.1008(3) 0.0265(8) Uani 1 1 d . . .
H88 H 0.4281 -0.0106 0.1280 0.032 Uiso 1 1 calc R . .
C89 C 0.5514(4) 0.04601(13) 0.1522(2) 0.0215(7) Uani 1 1 d . . .
C90 C 0.5962(4) 0.03799(13) 0.2440(2) 0.0186(6) Uani 1 1 d . . .
C91 C 0.5519(4) -0.00348(13) 0.2952(2) 0.0192(7) Uani 1 1 d . . .
H91 H 0.4645 -0.0159 0.2655 0.023 Uiso 1 1 calc R . .
C92 C 0.6620(4) -0.04060(14) 0.2978(2) 0.0246(7) Uani 1 1 d . . .
H92A H 0.6879 -0.0461 0.2371 0.037 Uiso 1 1 calc R . .
H92B H 0.6265 -0.0691 0.3218 0.037 Uiso 1 1 calc R . .
H92C H 0.7423 -0.0304 0.3361 0.037 Uiso 1 1 calc R . .
N6 N 0.5278(3) 0.01457(12) 0.3871(2) 0.0223(6) Uani 1 1 d . . .
C93 C 0.5126(5) -0.02403(16) 0.4516(3) 0.0315(9) Uani 1 1 d . . .
H93A H 0.4971 -0.0114 0.5104 0.047 Uiso 1 1 calc R . .
H93B H 0.5962 -0.0427 0.4566 0.047 Uiso 1 1 calc R . .
H93C H 0.4347 -0.0433 0.4300 0.047 Uiso 1 1 calc R . .
C94 C 0.3969(4) 0.04037(19) 0.3789(3) 0.0352(11) Uani 1 1 d . . .
H94A H 0.3255 0.0214 0.3474 0.053 Uiso 1 1 calc R . .
H94B H 0.4081 0.0688 0.3451 0.053 Uiso 1 1 calc R . .
H94C H 0.3706 0.0480 0.4386 0.053 Uiso 1 1 calc R . .
P3 P 0.38107(10) 0.98428(3) 0.72098(6) 0.02114(18) Uani 1 1 d . . .
F1 F 0.3851(4) 1.01641(11) 0.63343(18) 0.0507(8) Uani 1 1 d . . .
F2 F 0.3745(3) 0.95338(11) 0.8081(2) 0.0485(7) Uani 1 1 d . . .
F3 F 0.3116(3) 1.02601(10) 0.76854(18) 0.0382(6) Uani 1 1 d . . .
F4 F 0.2351(3) 0.96596(11) 0.6824(2) 0.0473(7) Uani 1 1 d . . .
F5 F 0.4516(3) 0.94252(10) 0.6729(2) 0.0501(8) Uani 1 1 d . . .
F6 F 0.5283(3) 1.00297(11) 0.7576(2) 0.0486(7) Uani 1 1 d . . .
P4 P 0.26472(11) 0.88384(5) 0.25293(7) 0.0311(2) Uani 1 1 d . . .
F7 F 0.3854(3) 0.90408(11) 0.2003(2) 0.0464(7) Uani 1 1 d . . .
F8 F 0.1515(4) 0.86167(15) 0.3101(3) 0.0821(15) Uani 1 1 d . . .
F9 F 0.3018(4) 0.83384(12) 0.2186(3) 0.0634(11) Uani 1 1 d . . .
F10 F 0.3700(4) 0.87800(12) 0.33889(18) 0.0558(9) Uani 1 1 d . . .
F11 F 0.2302(3) 0.93447(11) 0.28649(19) 0.0456(7) Uani 1 1 d . . .
F12 F 0.1618(4) 0.8895(2) 0.1684(2) 0.124(3) Uani 1 1 d . . .

loop_
_atom_site_aniso_label
_atom_site_aniso_U_11
_atom_site_aniso_U_22
_atom_site_aniso_U_33
_atom_site_aniso_U_23
_atom_site_aniso_U_13
_atom_site_aniso_U_12
Pd1 0.01185(10) 0.01130(10) 0.01315(9) 0.00007(8) 0.00373(7) -0.00026(9)
N1 0.0122(11) 0.0097(13) 0.0139(10) 0.0004(9) 0.0026(9) -0.0013(10)
C1 0.0138(14) 0.0153(15) 0.0170(12) 0.0033(11) 0.0000(11) -0.0005(12)
C2 0.0157(16) 0.0207(18) 0.0256(15) 0.0079(13) 0.0040(12) 0.0069(14)
C3 0.0156(16) 0.034(2) 0.0253(16) 0.0109(15) 0.0041(13) 0.0046(15)
C4 0.037(2) 0.027(2) 0.0315(18) -0.0003(16) 0.0018(16) 0.0159(18)
N2 0.0164(13) 0.0175(15) 0.0192(12) 0.0023(10) 0.0027(10) -0.0003(11)
C5 0.0164(14) 0.0202(17) 0.0149(11) 0.0035(12) 0.0026(10) -0.0004(14)
C6 0.0254(17) 0.030(2) 0.0158(12) 0.0060(14) 0.0062(11) 0.0054(16)
C7 0.0252(18) 0.035(2) 0.0167(14) -0.0008(14) 0.0095(13) 0.0000(17)
Cl1 0.0359(5) 0.0738(10) 0.0247(4) 0.0158(5) 0.0184(4) 0.0123(6)
C8 0.0221(17) 0.029(2) 0.0197(14) -0.0044(14) 0.0090(13) 0.0018(16)
C9 0.0191(16) 0.0200(17) 0.0198(14) -0.0004(12) 0.0047(12) 0.0023(14)
C10 0.0151(15) 0.0141(15) 0.0155(12) -0.0005(11) 0.0040(11) 0.0005(12)
C11 0.0152(15) 0.0110(14) 0.0156(12) 0.0008(11) 0.0023(11) -0.0014(12)
C12 0.0149(14) 0.0119(14) 0.0146(12) 0.0017(10) 0.0054(10) 0.0018(12)
C13 0.0176(15) 0.0117(15) 0.0213(14) 0.0026(12) 0.0095(12) 0.0022(12)
C14 0.0234(18) 0.0176(17) 0.0268(15) -0.0031(13) 0.0086(14) 0.0014(14)
C15 0.031(2) 0.0191(18) 0.0317(17) -0.0078(15) 0.0102(15) -0.0055(16)
C16 0.030(2) 0.0145(17) 0.043(2) 0.0014(15) 0.0171(17) 0.0011(15)
C17 0.0264(19) 0.0176(18) 0.0335(18) 0.0060(15) 0.0101(15) 0.0087(15)
C18 0.0213(17) 0.0142(16) 0.0262(15) 0.0051(13) 0.0097(13) 0.0048(13)
C19 0.0231(18) 0.0192(18) 0.0240(15) 0.0076(13) 0.0047(13) 0.0060(14)
C20 0.0167(16) 0.0187(17) 0.0176(13) 0.0026(12) 0.0036(11) 0.0027(13)
C21 0.0116(14) 0.0129(15) 0.0184(13) 0.0032(11) 0.0070(10) 0.0000(12)
P1 0.0118(4) 0.0113(4) 0.0135(3) 0.0008(3) 0.0034(3) -0.0009(3)
C22 0.0168(15) 0.0135(15) 0.0147(12) -0.0010(11) 0.0018(11) 0.0002(12)
C23 0.0206(16) 0.0182(16) 0.0182(13) 0.0017(12) 0.0027(12) -0.0024(14)
C24 0.0282(19) 0.027(2) 0.0168(14) 0.0021(13) 0.0001(13) -0.0021(16)
C25 0.0257(19) 0.033(2) 0.0214(15) -0.0045(15) -0.0065(13) -0.0034(17)
C26 0.0206(17) 0.027(2) 0.0253(16) -0.0038(14) 0.0034(13) -0.0061(15)
C27 0.0193(16) 0.0212(17) 0.0164(13) -0.0007(12) 0.0038(12) -0.0017(14)
C28 0.0121(14) 0.0172(16) 0.0136(12) 0.0015(11) 0.0028(10) -0.0047(12)
C29 0.0158(15) 0.0156(16) 0.0232(15) -0.0027(12) 0.0061(12) -0.0027(13)
C30 0.0235(18) 0.033(2) 0.0207(15) -0.0011(14) 0.0098(13) -0.0067(16)
C31 0.0278(19) 0.029(2) 0.0204(15) 0.0090(14) 0.0053(13) -0.0079(16)
C32 0.033(2) 0.0185(18) 0.0251(16) 0.0056(13) 0.0004(14) -0.0035(16)
C33 0.0189(16) 0.0171(17) 0.0202(14) 0.0018(12) 0.0022(12) -0.0023(13)
C34 0.0165(15) 0.0117(15) 0.0197(13) 0.0015(11) 0.0046(11) -0.0001(12)
C35 0.0234(17) 0.0135(16) 0.0211(14) -0.0012(12) 0.0051(12) -0.0040(14)
C36 0.0262(18) 0.0145(16) 0.0187(13) -0.0020(12) 0.0071(12) -0.0008(14)
C37 0.0186(16) 0.0149(15) 0.0185(13) -0.0010(11) 0.0039(11) -0.0001(13)
C38 0.0288(18) 0.0186(17) 0.0176(13) -0.0028(12) 0.0056(13) 0.0035(15)
C39 0.0291(19) 0.0249(19) 0.0169(13) 0.0007(13) 0.0093(13) 0.0022(15)
C40 0.0274(19) 0.0210(18) 0.0254(16) 0.0033(14) 0.0120(14) -0.0009(15)
C41 0.0222(17) 0.0162(16) 0.0234(15) 0.0015(12) 0.0070(13) -0.0043(14)
C42 0.0159(15) 0.0159(16) 0.0175(13) 0.0004(11) 0.0059(11) 0.0037(13)
C43 0.0178(15) 0.0123(15) 0.0167(13) -0.0018(11) 0.0036(11) 0.0002(12)
C44 0.0172(15) 0.0144(15) 0.0190(13) -0.0020(11) 0.0060(11) -0.0035(13)
C45 0.032(2) 0.0139(16) 0.0270(16) -0.0001(13) 0.0106(14) 0.0015(15)
N3 0.0174(14) 0.0186(15) 0.0177(12) -0.0021(10) 0.0052(10) -0.0028(12)
C46 0.0127(15) 0.042(2) 0.0227(15) 0.0053(15) 0.0052(12) -0.0005(16)
C47 0.037(2) 0.024(2) 0.0221(15) -0.0089(14) 0.0051(15) -0.0144(17)
Pd2 0.01218(11) 0.01483(11) 0.01569(9) -0.00364(8) 0.00169(8) 0.00105(9)
N4 0.0123(12) 0.0136(14) 0.0217(11) -0.0054(11) 0.0054(9) -0.0007(11)
C48 0.0163(15) 0.0147(16) 0.0244(15) -0.0056(12) 0.0080(12) -0.0022(13)
C49 0.0202(18) 0.033(2) 0.0299(17) -0.0120(16) -0.0008(14) 0.0084(16)
C50 0.032(2) 0.030(2) 0.044(2) 0.0017(18) 0.0118(18) 0.0038(19)
C51 0.043(3) 0.038(3) 0.050(3) 0.017(2) 0.019(2) 0.014(2)
N5 0.0173(14) 0.0185(15) 0.0219(13) -0.0054(11) 0.0088(11) -0.0041(12)
C52 0.0230(16) 0.0165(16) 0.0171(13) -0.0011(11) 0.0083(12) -0.0091(13)
C53 0.0317(19) 0.0177(17) 0.0174(13) -0.0037(12) 0.0102(13) -0.0074(15)
C54 0.0350(19) 0.0235(18) 0.0139(12) -0.0007(14) 0.0035(12) -0.0147(17)
Cl2 0.0540(7) 0.0322(5) 0.0177(3) -0.0008(3) -0.0032(4) -0.0158(5)
C55 0.0280(19) 0.027(2) 0.0213(15) 0.0047(14) 0.0004(14) -0.0064(16)
C56 0.0239(18) 0.0213(18) 0.0178(14) 0.0000(13) 0.0052(13) -0.0003(15)
C57 0.0186(16) 0.0182(16) 0.0156(12) 0.0004(11) 0.0044(11) -0.0053(13)
C58 0.0107(13) 0.0133(15) 0.0181(13) -0.0031(11) 0.0071(10) -0.0035(12)
C59 0.0132(14) 0.0130(15) 0.0164(12) -0.0023(11) 0.0033(10) 0.0010(12)
C60 0.0159(15) 0.0132(15) 0.0168(12) 0.0019(11) 0.0046(11) 0.0002(12)
C61 0.0235(17) 0.0186(17) 0.0202(13) 0.0021(12) 0.0079(12) 0.0006(14)
C62 0.0293(19) 0.0178(18) 0.0265(16) 0.0024(13) 0.0132(14) -0.0050(15)
C63 0.034(2) 0.0132(16) 0.0277(16) 0.0027(13) 0.0075(15) 0.0008(15)
C64 0.0251(18) 0.0126(16) 0.0246(15) -0.0003(12) 0.0058(13) 0.0015(14)
C65 0.0195(16) 0.0141(15) 0.0184(13) -0.0008(11) 0.0042(12) 0.0007(13)
C66 0.0207(17) 0.0153(16) 0.0221(14) -0.0024(12) 0.0088(12) 0.0028(14)
C67 0.0159(15) 0.0164(16) 0.0190(13) -0.0001(12) 0.0077(11) 0.0001(13)
C68 0.0135(14) 0.0100(14) 0.0194(13) -0.0011(11) 0.0025(11) -0.0006(12)
P2 0.0127(4) 0.0120(4) 0.0146(3) -0.0006(3) 0.0029(3) -0.0007(3)
C69 0.0171(15) 0.0169(16) 0.0176(13) 0.0031(11) 0.0035(11) 0.0036(13)
C70 0.0212(16) 0.0253(18) 0.0176(13) -0.0012(14) 0.0026(11) 0.0009(16)
C71 0.031(2) 0.042(2) 0.0136(13) 0.0042(14) 0.0061(13) 0.0062(18)
C72 0.033(2) 0.036(2) 0.0248(17) 0.0160(16) 0.0119(15) 0.0059(19)
C73 0.028(2) 0.023(2) 0.038(2) 0.0125(16) 0.0132(16) 0.0010(16)
C74 0.0216(17) 0.0124(16) 0.0278(16) 0.0041(13) 0.0072(13) 0.0017(13)
C75 0.0138(14) 0.0139(15) 0.0154(12) 0.0002(11) 0.0041(11) -0.0005(12)
C76 0.0144(15) 0.0146(15) 0.0203(14) -0.0016(11) 0.0025(11) -0.0010(12)
C77 0.0138(15) 0.0222(17) 0.0168(13) 0.0016(12) 0.0004(11) -0.0033(13)
C78 0.0187(16) 0.0210(18) 0.0197(14) -0.0040(12) 0.0036(12) -0.0033(14)
C79 0.0240(18) 0.0153(16) 0.0219(14) -0.0051(12) 0.0023(13) -0.0004(14)
C80 0.0163(15) 0.0163(16) 0.0173(13) 0.0021(12) 0.0035(11) 0.0026(13)
C81 0.0148(15) 0.0159(16) 0.0241(14) -0.0042(12) -0.0010(12) 0.0057(13)
C82 0.0198(17) 0.0141(16) 0.0260(15) 0.0021(12) 0.0002(13) 0.0016(13)
C83 0.030(2) 0.0201(18) 0.0219(15) 0.0014(13) -0.0004(14) 0.0035(16)
C84 0.0243(18) 0.0239(19) 0.0212(15) 0.0003(13) -0.0023(13) 0.0102(15)
C85 0.038(2) 0.0219(19) 0.0259(17) -0.0004(14) 0.0022(15) 0.0119(17)
C86 0.040(2) 0.036(3) 0.0249(16) -0.0031(16) -0.0104(15) 0.015(2)
C87 0.032(2) 0.039(2) 0.0244(17) -0.0101(16) -0.0096(15) 0.0097(19)
C88 0.0266(19) 0.024(2) 0.0277(17) -0.0067(15) -0.0019(14) 0.0035(16)
C89 0.0191(16) 0.023(2) 0.0221(14) -0.0019(13) 0.0001(12) 0.0065(14)
C90 0.0164(15) 0.0196(17) 0.0196(14) -0.0010(12) 0.0011(12) 0.0035(13)
C91 0.0182(16) 0.0226(18) 0.0172(13) -0.0052(12) 0.0039(11) -0.0058(14)
C92 0.029(2) 0.0202(18) 0.0253(16) -0.0043(13) 0.0058(14) -0.0032(15)
N6 0.0149(14) 0.0287(17) 0.0235(13) -0.0079(12) 0.0037(11) -0.0017(13)
C93 0.033(2) 0.038(2) 0.0252(17) -0.0014(16) 0.0079(15) -0.0192(19)
C94 0.0119(16) 0.060(3) 0.0332(19) -0.016(2) 0.0007(14) 0.0039(18)
P3 0.0192(4) 0.0168(4) 0.0281(4) 0.0028(3) 0.0055(3) 0.0002(4)
F1 0.075(2) 0.0440(19) 0.0344(13) 0.0109(12) 0.0133(14) 0.0032(16)
F2 0.0523(18) 0.0443(18) 0.0496(16) 0.0248(13) 0.0085(13) -0.0010(14)
F3 0.0399(15) 0.0314(15) 0.0436(14) -0.0100(11) 0.0063(11) 0.0083(12)
F4 0.0269(14) 0.0511(19) 0.0631(18) -0.0173(15) -0.0014(12) 0.0011(13)
F5 0.0317(15) 0.0316(16) 0.090(2) -0.0212(16) 0.0209(14) 0.0046(12)
F6 0.0294(14) 0.0430(18) 0.073(2) 0.0003(15) 0.0011(13) -0.0136(13)
P4 0.0234(5) 0.0454(7) 0.0253(4) -0.0162(4) 0.0060(4) -0.0090(5)
F7 0.0471(17) 0.0436(18) 0.0535(16) 0.0068(13) 0.0319(14) 0.0037(14)
F8 0.072(2) 0.078(3) 0.106(3) -0.059(2) 0.066(2) -0.044(2)
F9 0.063(2) 0.049(2) 0.085(2) -0.0420(19) 0.0406(18) -0.0300(17)
F10 0.084(2) 0.057(2) 0.0256(12) -0.0021(12) -0.0043(13) 0.0108(18)
F11 0.0522(18) 0.0437(18) 0.0438(14) 0.0003(13) 0.0205(13) 0.0119(14)
F12 0.055(2) 0.264(7) 0.0479(19) -0.075(3) -0.0270(17) 0.076(3)

loop_
_atom_type_symbol
_atom_type_description
_atom_type_scat_dispersion_real
_atom_type_scat_dispersion_imag
_atom_type_scat_source
C C 0.0033 0.0016 'International Tables Vol C Tables 4.2.6.8 and 6.1.1.4'
H H 0.0000 0.0000 'International Tables Vol C Tables 4.2.6.8 and 6.1.1.4'
N N 0.0061 0.0033 'International Tables Vol C Tables 4.2.6.8 and 6.1.1.4'
F F 0.0171 0.0103 'International Tables Vol C Tables 4.2.6.8 and 6.1.1.4'
P P 0.1023 0.0942 'International Tables Vol C Tables 4.2.6.8 and 6.1.1.4'
Cl Cl 0.1484 0.1585 'International Tables Vol C Tables 4.2.6.8 and 6.1.1.4'
Pd Pd -0.9988 1.0072 'International Tables Vol C Tables 4.2.6.8 and 6.1.1.4'

loop_
_geom_angle_atom_site_label_1
_geom_angle_atom_site_label_2
_geom_angle_atom_site_label_3
_geom_angle
_geom_angle_site_symmetry_1
_geom_angle_site_symmetry_3
_geom_angle_publ_flag
C34 Pd1 N3 79.81(12) . . ?
C34 Pd1 N1 178.06(12) . . ?
N3 Pd1 N1 99.54(10) . . ?
C34 Pd1 P1 99.29(10) . . ?
N3 Pd1 P1 159.17(9) . . ?
N1 Pd1 P1 81.98(7) . . ?
C11 N1 C1 118.0(3) . . ?
C11 N1 Pd1 116.34(19) . . ?
C1 N1 Pd1 124.0(2) . . ?
N2 C1 N1 124.8(3) . . ?
N2 C1 C2 117.8(3) . . ?
N1 C1 C2 117.3(3) . . ?
C1 C2 C3 111.3(3) . . ?
C1 C2 C4 111.8(3) . . ?
C3 C2 C4 108.7(3) . . ?
C1 C2 H2 108.3 . . ?
C3 C2 H2 108.3 . . ?
C4 C2 H2 108.3 . . ?
C2 C3 H3A 109.5 . . ?
C2 C3 H3B 109.5 . . ?
H3A C3 H3B 109.5 . . ?
C2 C3 H3C 109.5 . . ?
H3A C3 H3C 109.5 . . ?
H3B C3 H3C 109.5 . . ?
C2 C4 H4A 109.5 . . ?
C2 C4 H4B 109.5 . . ?
H4A C4 H4B 109.5 . . ?
C2 C4 H4C 109.5 . . ?
H4A C4 H4C 109.5 . . ?
H4B C4 H4C 109.5 . . ?
C1 N2 C5 117.9(3) . . ?
N2 C5 C10 122.1(3) . . ?
N2 C5 C6 117.9(3) . . ?
C10 C5 C6 119.9(3) . . ?
C7 C6 C5 118.0(3) . . ?
C7 C6 H6 121.0 . . ?
C5 C6 H6 121.0 . . ?
C6 C7 C8 123.0(3) . . ?
C6 C7 Cl1 119.3(3) . . ?
C8 C7 Cl1 117.6(3) . . ?
C9 C8 C7 119.6(3) . . ?
C9 C8 H8 120.2 . . ?
C7 C8 H8 120.2 . . ?
C8 C9 C10 120.1(3) . . ?
C8 C9 H9 119.9 . . ?
C10 C9 H9 119.9 . . ?
C5 C10 C9 119.4(3) . . ?
C5 C10 C11 115.5(3) . . ?
C9 C10 C11 124.5(3) . . ?
N1 C11 C10 121.3(3) . . ?
N1 C11 C12 119.5(3) . . ?
C10 C11 C12 118.7(3) . . ?
C21 C12 C13 120.5(3) . . ?
C21 C12 C11 119.0(3) . . ?
C13 C12 C11 120.4(3) . . ?
C12 C13 C14 122.4(3) . . ?
C12 C13 C18 119.1(3) . . ?
C14 C13 C18 118.5(3) . . ?
C15 C14 C13 120.1(4) . . ?
C15 C14 H14 119.9 . . ?
C13 C14 H14 119.9 . . ?
C14 C15 C16 120.4(4) . . ?
C14 C15 H15 119.8 . . ?
C16 C15 H15 119.8 . . ?
C17 C16 C15 120.7(4) . . ?
C17 C16 H16 119.7 . . ?
C15 C16 H16 119.7 . . ?
C16 C17 C18 120.6(4) . . ?
C16 C17 H17 119.7 . . ?
C18 C17 H17 119.7 . . ?
C17 C18 C19 121.3(3) . . ?
C17 C18 C13 119.7(3) . . ?
C19 C18 C13 119.0(3) . . ?
C20 C19 C18 121.2(3) . . ?
C20 C19 H19 119.4 . . ?
C18 C19 H19 119.4 . . ?
C19 C20 C21 120.8(3) . . ?
C19 C20 H20 119.6 . . ?
C21 C20 H20 119.6 . . ?
C12 C21 C20 119.2(3) . . ?
C12 C21 P1 119.3(2) . . ?
C20 C21 P1 121.0(2) . . ?
C28 P1 C22 103.17(15) . . ?
C28 P1 C21 106.60(15) . . ?
C22 P1 C21 104.25(15) . . ?
C28 P1 Pd1 118.64(11) . . ?
C22 P1 Pd1 128.89(11) . . ?
C21 P1 Pd1 91.29(11) . . ?
C27 C22 C23 119.6(3) . . ?
C27 C22 P1 121.7(2) . . ?
C23 C22 P1 118.3(3) . . ?
C24 C23 C22 119.8(3) . . ?
C24 C23 H23 120.1 . . ?
C22 C23 H23 120.1 . . ?
C25 C24 C23 120.5(3) . . ?
C25 C24 H24 119.7 . . ?
C23 C24 H24 119.7 . . ?
C24 C25 C26 119.9(3) . . ?
C24 C25 H25 120.0 . . ?
C26 C25 H25 120.0 . . ?
C27 C26 C25 120.0(4) . . ?
C27 C26 H26 120.0 . . ?
C25 C26 H26 120.0 . . ?
C26 C27 C22 120.0(3) . . ?
C26 C27 H27 120.0 . . ?
C22 C27 H27 120.0 . . ?
C33 C28 C29 118.9(3) . . ?
C33 C28 P1 120.1(3) . . ?
C29 C28 P1 120.9(3) . . ?
C30 C29 C28 120.5(3) . . ?
C30 C29 H29 119.8 . . ?
C28 C29 H29 119.8 . . ?
C29 C30 C31 120.0(4) . . ?
C29 C30 H30 120.0 . . ?
C31 C30 H30 120.0 . . ?
C32 C31 C30 120.2(3) . . ?
C32 C31 H31 119.9 . . ?
C30 C31 H31 119.9 . . ?
C31 C32 C33 119.9(4) . . ?
C31 C32 H32 120.1 . . ?
C33 C32 H32 120.1 . . ?
C28 C33 C32 120.4(3) . . ?
C28 C33 H33 119.8 . . ?
C32 C33 H33 119.8 . . ?
C43 C34 C35 119.4(3) . . ?
C43 C34 Pd1 113.1(2) . . ?
C35 C34 Pd1 127.2(2) . . ?
C36 C35 C34 120.4(3) . . ?
C36 C35 H35 119.8 . . ?
C34 C35 H35 119.8 . . ?
C35 C36 C37 121.4(3) . . ?
C35 C36 H36 119.3 . . ?
C37 C36 H36 119.3 . . ?
C38 C37 C36 122.1(3) . . ?
C38 C37 C42 119.0(3) . . ?
C36 C37 C42 118.9(3) . . ?
C39 C38 C37 121.5(3) . . ?
C39 C38 H38 119.3 . . ?
C37 C38 H38 119.3 . . ?
C38 C39 C40 119.7(3) . . ?
C38 C39 H39 120.1 . . ?
C40 C39 H39 120.1 . . ?
C41 C40 C39 120.4(3) . . ?
C41 C40 H40 119.8 . . ?
C39 C40 H40 119.8 . . ?
C40 C41 C42 120.8(3) . . ?
C40 C41 H41 119.6 . . ?
C42 C41 H41 119.6 . . ?
C41 C42 C43 123.2(3) . . ?
C41 C42 C37 118.6(3) . . ?
C43 C42 C37 118.2(3) . . ?
C34 C43 C42 121.6(3) . . ?
C34 C43 C44 116.0(3) . . ?
C42 C43 C44 122.4(3) . . ?
C43 C44 N3 105.3(3) . . ?
C43 C44 C45 110.5(3) . . ?
N3 C44 C45 113.5(3) . . ?
C43 C44 H44 109.1 . . ?
N3 C44 H44 109.1 . . ?
C45 C44 H44 109.1 . . ?
C44 C45 H45A 109.5 . . ?
C44 C45 H45B 109.5 . . ?
H45A C45 H45B 109.5 . . ?
C44 C45 H45C 109.5 . . ?
H45A C45 H45C 109.5 . . ?
H45B C45 H45C 109.5 . . ?
C46 N3 C47 107.9(3) . . ?
C46 N3 C44 108.4(3) . . ?
C47 N3 C44 111.1(3) . . ?
C46 N3 Pd1 112.9(2) . . ?
C47 N3 Pd1 113.5(2) . . ?
C44 N3 Pd1 102.96(19) . . ?
N3 C46 H46A 109.5 . . ?
N3 C46 H46B 109.5 . . ?
H46A C46 H46B 109.5 . . ?
N3 C46 H46C 109.5 . . ?
H46A C46 H46C 109.5 . . ?
H46B C46 H46C 109.5 . . ?
N3 C47 H47A 109.5 . . ?
N3 C47 H47B 109.5 . . ?
H47A C47 H47B 109.5 . . ?
N3 C47 H47C 109.5 . . ?
H47A C47 H47C 109.5 . . ?
H47B C47 H47C 109.5 . . ?
C81 Pd2 N6 81.18(13) . . ?
C81 Pd2 N4 172.37(13) . . ?
N6 Pd2 N4 100.06(11) . . ?
C81 Pd2 P2 99.14(10) . . ?
N6 Pd2 P2 154.85(9) . . ?
N4 Pd2 P2 82.97(7) . . ?
C58 N4 C48 118.1(3) . . ?
C58 N4 Pd2 117.6(2) . . ?
C48 N4 Pd2 121.3(2) . . ?
N5 C48 N4 124.5(3) . . ?
N5 C48 C49 117.5(3) . . ?
N4 C48 C49 118.0(3) . . ?
C51 C49 C48 115.5(4) . . ?
C51 C49 C50 111.6(4) . . ?
C48 C49 C50 109.4(3) . . ?
C51 C49 H49 106.6 . . ?
C48 C49 H49 106.6 . . ?
C50 C49 H49 106.6 . . ?
C49 C50 H50A 109.5 . . ?
C49 C50 H50B 109.5 . . ?
H50A C50 H50B 109.5 . . ?
C49 C50 H50C 109.5 . . ?
H50A C50 H50C 109.5 . . ?
H50B C50 H50C 109.5 . . ?
C49 C51 H51A 109.5 . . ?
C49 C51 H51B 109.5 . . ?
H51A C51 H51B 109.5 . . ?
C49 C51 H51C 109.5 . . ?
H51A C51 H51C 109.5 . . ?
H51B C51 H51C 109.5 . . ?
C48 N5 C52 117.9(3) . . ?
N5 C52 C57 122.2(3) . . ?
N5 C52 C53 117.6(3) . . ?
C57 C52 C53 120.1(3) . . ?
C54 C53 C52 118.3(3) . . ?
C54 C53 H53 120.8 . . ?
C52 C53 H53 120.8 . . ?
C53 C54 C55 122.5(3) . . ?
C53 C54 Cl2 119.2(3) . . ?
C55 C54 Cl2 118.3(3) . . ?
C56 C55 C54 119.4(4) . . ?
C56 C55 H55 120.3 . . ?
C54 C55 H55 120.3 . . ?
C55 C56 C57 120.3(4) . . ?
C55 C56 H56 119.8 . . ?
C57 C56 H56 119.8 . . ?
C52 C57 C56 119.3(3) . . ?
C52 C57 C58 116.1(3) . . ?
C56 C57 C58 124.2(3) . . ?
N4 C58 C57 121.0(3) . . ?
N4 C58 C59 117.8(3) . . ?
C57 C58 C59 120.8(3) . . ?
C68 C59 C60 119.9(3) . . ?
C68 C59 C58 119.6(3) . . ?
C60 C59 C58 120.4(3) . . ?
C59 C60 C65 119.4(3) . . ?
C59 C60 C61 122.5(3) . . ?
C65 C60 C61 118.0(3) . . ?
C62 C61 C60 120.4(3) . . ?
C62 C61 H61 119.8 . . ?
C60 C61 H61 119.8 . . ?
C61 C62 C63 121.3(3) . . ?
C61 C62 H62 119.4 . . ?
C63 C62 H62 119.4 . . ?
C64 C63 C62 119.8(3) . . ?
C64 C63 H63 120.1 . . ?
C62 C63 H63 120.1 . . ?
C63 C64 C65 120.9(3) . . ?
C63 C64 H64 119.6 . . ?
C65 C64 H64 119.6 . . ?
C66 C65 C64 121.5(3) . . ?
C66 C65 C60 118.8(3) . . ?
C64 C65 C60 119.6(3) . . ?
C67 C66 C65 120.9(3) . . ?
C67 C66 H66 119.5 . . ?
C65 C66 H66 119.5 . . ?
C66 C67 C68 121.0(3) . . ?
C66 C67 H67 119.5 . . ?
C68 C67 H67 119.5 . . ?
C59 C68 C67 119.5(3) . . ?
C59 C68 P2 118.0(2) . . ?
C67 C68 P2 121.8(2) . . ?
C69 P2 C75 106.54(16) . . ?
C69 P2 C68 108.87(15) . . ?
C75 P2 C68 104.49(15) . . ?
C69 P2 Pd2 122.30(11) . . ?
C75 P2 Pd2 119.52(11) . . ?
C68 P2 Pd2 92.04(11) . . ?
C70 C69 C74 119.1(3) . . ?
C70 C69 P2 119.9(3) . . ?
C74 C69 P2 120.8(3) . . ?
C71 C70 C69 120.2(4) . . ?
C71 C70 H70 119.9 . . ?
C69 C70 H70 119.9 . . ?
C72 C71 C70 120.3(4) . . ?
C72 C71 H71 119.9 . . ?
C70 C71 H71 119.9 . . ?
C71 C72 C73 120.3(3) . . ?
C71 C72 H72 119.9 . . ?
C73 C72 H72 119.9 . . ?
C72 C73 C74 119.9(4) . . ?
C72 C73 H73 120.0 . . ?
C74 C73 H73 120.0 . . ?
C73 C74 C69 120.1(4) . . ?
C73 C74 H74 120.0 . . ?
C69 C74 H74 120.0 . . ?
C80 C75 C76 119.5(3) . . ?
C80 C75 P2 118.9(2) . . ?
C76 C75 P2 121.3(3) . . ?
C77 C76 C75 119.6(3) . . ?
C77 C76 H76 120.2 . . ?
C75 C76 H76 120.2 . . ?
C78 C77 C76 120.4(3) . . ?
C78 C77 H77 119.8 . . ?
C76 C77 H77 119.8 . . ?
C77 C78 C79 120.1(3) . . ?
C77 C78 H78 119.9 . . ?
C79 C78 H78 119.9 . . ?
C80 C79 C78 119.7(3) . . ?
C80 C79 H79 120.1 . . ?
C78 C79 H79 120.1 . . ?
C75 C80 C79 120.5(3) . . ?
C75 C80 H80 119.7 . . ?
C79 C80 H80 119.7 . . ?
C90 C81 C82 119.6(3) . . ?
C90 C81 Pd2 113.3(3) . . ?
C82 C81 Pd2 126.3(3) . . ?
C83 C82 C81 120.5(3) . . ?
C83 C82 H82 119.7 . . ?
C81 C82 H82 119.7 . . ?
C82 C83 C84 120.8(4) . . ?
C82 C83 H83 119.6 . . ?
C84 C83 H83 119.6 . . ?
C83 C84 C85 121.2(4) . . ?
C83 C84 C89 119.9(3) . . ?
C85 C84 C89 118.9(4) . . ?
C86 C85 C84 121.0(4) . . ?
C86 C85 H85 119.5 . . ?
C84 C85 H85 119.5 . . ?
C85 C86 C87 119.6(3) . . ?
C85 C86 H86 120.2 . . ?
C87 C86 H86 120.2 . . ?
C88 C87 C86 120.8(4) . . ?
C88 C87 H87 119.6 . . ?
C86 C87 H87 119.6 . . ?
C87 C88 C89 121.1(4) . . ?
C87 C88 H88 119.4 . . ?
C89 C88 H88 119.4 . . ?
C88 C89 C84 118.5(3) . . ?
C88 C89 C90 123.3(4) . . ?
C84 C89 C90 118.1(3) . . ?
C81 C90 C89 121.0(3) . . ?
C81 C90 C91 116.1(3) . . ?
C89 C90 C91 122.8(3) . . ?
C90 C91 N6 105.2(3) . . ?
C90 C91 C92 110.0(3) . . ?
N6 C91 C92 112.9(3) . . ?
C90 C91 H91 109.5 . . ?
N6 C91 H91 109.5 . . ?
C92 C91 H91 109.5 . . ?
C91 C92 H92A 109.5 . . ?
C91 C92 H92B 109.5 . . ?
H92A C92 H92B 109.5 . . ?
C91 C92 H92C 109.5 . . ?
H92A C92 H92C 109.5 . . ?
H92B C92 H92C 109.5 . . ?
C94 N6 C93 107.3(3) . . ?
C94 N6 C91 107.6(3) . . ?
C93 N6 C91 111.2(3) . . ?
C94 N6 Pd2 114.0(3) . . ?
C93 N6 Pd2 112.7(2) . . ?
C91 N6 Pd2 103.9(2) . . ?
N6 C93 H93A 109.5 . . ?
N6 C93 H93B 109.5 . . ?
H93A C93 H93B 109.5 . . ?
N6 C93 H93C 109.5 . . ?
H93A C93 H93C 109.5 . . ?
H93B C93 H93C 109.5 . . ?
N6 C94 H94A 109.5 . . ?
N6 C94 H94B 109.5 . . ?
H94A C94 H94B 109.5 . . ?
N6 C94 H94C 109.5 . . ?
H94A C94 H94C 109.5 . . ?
H94B C94 H94C 109.5 . . ?
F4 P3 F3 90.59(16) . . ?
F4 P3 F2 90.59(18) . . ?
F3 P3 F2 90.65(17) . . ?
F4 P3 F6 178.76(19) . . ?
F3 P3 F6 89.85(17) . . ?
F2 P3 F6 90.56(18) . . ?
F4 P3 F5 89.64(16) . . ?
F3 P3 F5 179.67(18) . . ?
F2 P3 F5 89.59(19) . . ?
F6 P3 F5 89.91(17) . . ?
F4 P3 F1 89.01(18) . . ?
F3 P3 F1 88.08(16) . . ?
F2 P3 F1 178.67(19) . . ?
F6 P3 F1 89.85(18) . . ?
F5 P3 F1 91.68(18) . . ?
F12 P4 F10 179.8(2) . . ?
F12 P4 F7 90.8(2) . . ?
F10 P4 F7 89.03(19) . . ?
F12 P4 F9 89.0(3) . . ?
F10 P4 F9 90.8(2) . . ?
F7 P4 F9 88.59(17) . . ?
F12 P4 F8 92.7(3) . . ?
F10 P4 F8 87.4(2) . . ?
F7 P4 F8 176.0(2) . . ?
F9 P4 F8 89.74(19) . . ?
F12 P4 F11 91.1(2) . . ?
F10 P4 F11 89.05(17) . . ?
F7 P4 F11 90.24(17) . . ?
F9 P4 F11 178.83(18) . . ?
F8 P4 F11 91.42(18) . . ?

loop_
_geom_bond_atom_site_label_1
_geom_bond_atom_site_label_2
_geom_bond_distance
_geom_bond_site_symmetry_2
_geom_bond_publ_flag
Pd1 C34 2.006(3) . ?
Pd1 N3 2.135(3) . ?
Pd1 N1 2.215(2) . ?
Pd1 P1 2.2735(9) . ?
N1 C11 1.328(4) . ?
N1 C1 1.390(4) . ?
C1 N2 1.301(4) . ?
C1 C2 1.522(5) . ?
C2 C3 1.526(5) . ?
C2 C4 1.539(6) . ?
C2 H2 1.0000 . ?
C3 H3A 0.9800 . ?
C3 H3B 0.9800 . ?
C3 H3C 0.9800 . ?
C4 H4A 0.9800 . ?
C4 H4B 0.9800 . ?
C4 H4C 0.9800 . ?
N2 C5 1.363(4) . ?
C5 C10 1.413(4) . ?
C5 C6 1.420(4) . ?
C6 C7 1.365(5) . ?
C6 H6 0.9500 . ?
C7 C8 1.404(5) . ?
C7 Cl1 1.738(3) . ?
C8 C9 1.361(5) . ?
C8 H8 0.9500 . ?
C9 C10 1.421(5) . ?
C9 H9 0.9500 . ?
C10 C11 1.430(4) . ?
C11 C12 1.497(4) . ?
C12 C21 1.395(4) . ?
C12 C13 1.424(5) . ?
C13 C14 1.425(5) . ?
C13 C18 1.427(5) . ?
C14 C15 1.373(5) . ?
C14 H14 0.9500 . ?
C15 C16 1.422(6) . ?
C15 H15 0.9500 . ?
C16 C17 1.351(6) . ?
C16 H16 0.9500 . ?
C17 C18 1.411(5) . ?
C17 H17 0.9500 . ?
C18 C19 1.411(5) . ?
C19 C20 1.369(5) . ?
C19 H19 0.9500 . ?
C20 C21 1.423(4) . ?
C20 H20 0.9500 . ?
C21 P1 1.826(4) . ?
P1 C28 1.810(3) . ?
P1 C22 1.819(3) . ?
C22 C27 1.395(5) . ?
C22 C23 1.399(4) . ?
C23 C24 1.396(5) . ?
C23 H23 0.9500 . ?
C24 C25 1.372(6) . ?
C24 H24 0.9500 . ?
C25 C26 1.405(5) . ?
C25 H25 0.9500 . ?
C26 C27 1.390(5) . ?
C26 H26 0.9500 . ?
C27 H27 0.9500 . ?
C28 C33 1.393(5) . ?
C28 C29 1.397(5) . ?
C29 C30 1.386(5) . ?
C29 H29 0.9500 . ?
C30 C31 1.388(6) . ?
C30 H30 0.9500 . ?
C31 C32 1.379(6) . ?
C31 H31 0.9500 . ?
C32 C33 1.395(5) . ?
C32 H32 0.9500 . ?
C33 H33 0.9500 . ?
C34 C43 1.389(5) . ?
C34 C35 1.420(5) . ?
C35 C36 1.369(5) . ?
C35 H35 0.9500 . ?
C36 C37 1.427(5) . ?
C36 H36 0.9500 . ?
C37 C38 1.416(4) . ?
C37 C42 1.430(5) . ?
C38 C39 1.365(5) . ?
C38 H38 0.9500 . ?
C39 C40 1.417(5) . ?
C39 H39 0.9500 . ?
C40 C41 1.381(5) . ?
C40 H40 0.9500 . ?
C41 C42 1.415(5) . ?
C41 H41 0.9500 . ?
C42 C43 1.426(4) . ?
C43 C44 1.510(4) . ?
C44 N3 1.514(4) . ?
C44 C45 1.521(5) . ?
C44 H44 1.0000 . ?
C45 H45A 0.9800 . ?
C45 H45B 0.9800 . ?
C45 H45C 0.9800 . ?
N3 C46 1.486(5) . ?
N3 C47 1.489(5) . ?
C46 H46A 0.9800 . ?
C46 H46B 0.9800 . ?
C46 H46C 0.9800 . ?
C47 H47A 0.9800 . ?
C47 H47B 0.9800 . ?
C47 H47C 0.9800 . ?
Pd2 C81 1.996(3) . ?
Pd2 N6 2.137(3) . ?
Pd2 N4 2.172(3) . ?
Pd2 P2 2.2575(9) . ?
N4 C58 1.334(4) . ?
N4 C48 1.396(4) . ?
C48 N5 1.304(4) . ?
C48 C49 1.506(5) . ?
C49 C51 1.449(6) . ?
C49 C50 1.534(6) . ?
C49 H49 1.0000 . ?
C50 H50A 0.9800 . ?
C50 H50B 0.9800 . ?
C50 H50C 0.9800 . ?
C51 H51A 0.9800 . ?
C51 H51B 0.9800 . ?
C51 H51C 0.9800 . ?
N5 C52 1.368(5) . ?
C52 C57 1.402(5) . ?
C52 C53 1.420(5) . ?
C53 C54 1.357(6) . ?
C53 H53 0.9500 . ?
C54 C55 1.410(6) . ?
C54 Cl2 1.742(3) . ?
C55 C56 1.359(5) . ?
C55 H55 0.9500 . ?
C56 C57 1.417(5) . ?
C56 H56 0.9500 . ?
C57 C58 1.428(4) . ?
C58 C59 1.491(4) . ?
C59 C68 1.397(4) . ?
C59 C60 1.420(5) . ?
C60 C65 1.430(5) . ?
C60 C61 1.432(5) . ?
C61 C62 1.362(5) . ?
C61 H61 0.9500 . ?
C62 C63 1.415(5) . ?
C62 H62 0.9500 . ?
C63 C64 1.363(5) . ?
C63 H63 0.9500 . ?
C64 C65 1.414(5) . ?
C64 H64 0.9500 . ?
C65 C66 1.413(5) . ?
C66 C67 1.364(5) . ?
C66 H66 0.9500 . ?
C67 C68 1.418(5) . ?
C67 H67 0.9500 . ?
C68 P2 1.823(3) . ?
P2 C69 1.813(3) . ?
P2 C75 1.814(3) . ?
C69 C70 1.397(5) . ?
C69 C74 1.398(5) . ?
C70 C71 1.386(5) . ?
C70 H70 0.9500 . ?
C71 C72 1.381(6) . ?
C71 H71 0.9500 . ?
C72 C73 1.384(6) . ?
C72 H72 0.9500 . ?
C73 C74 1.397(5) . ?
C73 H73 0.9500 . ?
C74 H74 0.9500 . ?
C75 C80 1.387(5) . ?
C75 C76 1.399(4) . ?
C76 C77 1.397(4) . ?
C76 H76 0.9500 . ?
C77 C78 1.377(5) . ?
C77 H77 0.9500 . ?
C78 C79 1.393(5) . ?
C78 H78 0.9500 . ?
C79 C80 1.391(5) . ?
C79 H79 0.9500 . ?
C80 H80 0.9500 . ?
C81 C90 1.393(5) . ?
C81 C82 1.409(5) . ?
C82 C83 1.386(5) . ?
C82 H82 0.9500 . ?
C83 C84 1.405(5) . ?
C83 H83 0.9500 . ?
C84 C85 1.425(5) . ?
C84 C89 1.427(6) . ?
C85 C86 1.374(6) . ?
C85 H85 0.9500 . ?
C86 C87 1.410(7) . ?
C86 H86 0.9500 . ?
C87 C88 1.373(5) . ?
C87 H87 0.9500 . ?
C88 C89 1.414(5) . ?
C88 H88 0.9500 . ?
C89 C90 1.428(5) . ?
C90 C91 1.514(5) . ?
C91 N6 1.514(4) . ?
C91 C92 1.525(5) . ?
C91 H91 1.0000 . ?
C92 H92A 0.9800 . ?
C92 H92B 0.9800 . ?
C92 H92C 0.9800 . ?
N6 C94 1.484(5) . ?
N6 C93 1.498(5) . ?
C93 H93A 0.9800 . ?
C93 H93B 0.9800 . ?
C93 H93C 0.9800 . ?
C94 H94A 0.9800 . ?
C94 H94B 0.9800 . ?
C94 H94C 0.9800 . ?
P3 F4 1.589(3) . ?
P3 F3 1.591(3) . ?
P3 F2 1.593(3) . ?
P3 F6 1.596(3) . ?
P3 F5 1.600(3) . ?
P3 F1 1.615(3) . ?
P4 F12 1.560(3) . ?
P4 F10 1.590(3) . ?
P4 F7 1.593(3) . ?
P4 F9 1.594(4) . ?
P4 F8 1.599(4) . ?
P4 F11 1.601(3) . ?

loop_
_geom_torsion_atom_site_label_1
_geom_torsion_atom_site_label_2
_geom_torsion_atom_site_label_3
_geom_torsion_atom_site_label_4
_geom_torsion
_geom_torsion_site_symmetry_1
_geom_torsion_site_symmetry_2
_geom_torsion_site_symmetry_3
_geom_torsion_site_symmetry_4
_geom_torsion_publ_flag
C34 Pd1 N1 C11 178(100) . . . . ?
N3 Pd1 N1 C11 107.3(2) . . . . ?
P1 Pd1 N1 C11 -51.7(2) . . . . ?
C34 Pd1 N1 C1 -17(4) . . . . ?
N3 Pd1 N1 C1 -87.8(3) . . . . ?
P1 Pd1 N1 C1 113.2(2) . . . . ?
C11 N1 C1 N2 5.3(5) . . . . ?
Pd1 N1 C1 N2 -159.3(3) . . . . ?
C11 N1 C1 C2 -174.4(3) . . . . ?
Pd1 N1 C1 C2 21.0(4) . . . . ?
N2 C1 C2 C3 -11.7(5) . . . . ?
N1 C1 C2 C3 168.0(3) . . . . ?
N2 C1 C2 C4 110.0(4) . . . . ?
N1 C1 C2 C4 -70.3(4) . . . . ?
N1 C1 N2 C5 -1.0(5) . . . . ?
C2 C1 N2 C5 178.6(3) . . . . ?
C1 N2 C5 C10 -4.2(5) . . . . ?
C1 N2 C5 C6 172.9(3) . . . . ?
N2 C5 C6 C7 -175.6(4) . . . . ?
C10 C5 C6 C7 1.5(6) . . . . ?
C5 C6 C7 C8 -1.5(6) . . . . ?
C5 C6 C7 Cl1 176.0(3) . . . . ?
C6 C7 C8 C9 0.1(6) . . . . ?
Cl1 C7 C8 C9 -177.5(3) . . . . ?
C7 C8 C9 C10 1.3(6) . . . . ?
N2 C5 C10 C9 176.9(3) . . . . ?
C6 C5 C10 C9 -0.1(5) . . . . ?
N2 C5 C10 C11 4.9(5) . . . . ?
C6 C5 C10 C11 -172.1(3) . . . . ?
C8 C9 C10 C5 -1.3(5) . . . . ?
C8 C9 C10 C11 169.9(3) . . . . ?
C1 N1 C11 C10 -4.3(5) . . . . ?
Pd1 N1 C11 C10 161.5(2) . . . . ?
C1 N1 C11 C12 -175.7(3) . . . . ?
Pd1 N1 C11 C12 -9.9(4) . . . . ?
C5 C10 C11 N1 -0.5(5) . . . . ?
C9 C10 C11 N1 -172.0(3) . . . . ?
C5 C10 C11 C12 171.0(3) . . . . ?
C9 C10 C11 C12 -0.5(5) . . . . ?
N1 C11 C12 C21 60.2(4) . . . . ?
C10 C11 C12 C21 -111.5(4) . . . . ?
N1 C11 C12 C13 -124.1(3) . . . . ?
C10 C11 C12 C13 64.2(4) . . . . ?
C21 C12 C13 C14 -175.6(3) . . . . ?
C11 C12 C13 C14 8.7(5) . . . . ?
C21 C12 C13 C18 2.8(5) . . . . ?
C11 C12 C13 C18 -172.8(3) . . . . ?
C12 C13 C14 C15 -179.5(3) . . . . ?
C18 C13 C14 C15 2.1(5) . . . . ?
C13 C14 C15 C16 -0.4(6) . . . . ?
C14 C15 C16 C17 -1.5(6) . . . . ?
C15 C16 C17 C18 1.6(6) . . . . ?
C16 C17 C18 C19 179.1(4) . . . . ?
C16 C17 C18 C13 0.2(6) . . . . ?
C12 C13 C18 C17 179.5(3) . . . . ?
C14 C13 C18 C17 -2.0(5) . . . . ?
C12 C13 C18 C19 0.5(5) . . . . ?
C14 C13 C18 C19 179.0(3) . . . . ?
C17 C18 C19 C20 179.0(4) . . . . ?
C13 C18 C19 C20 -2.1(5) . . . . ?
C18 C19 C20 C21 0.3(5) . . . . ?
C13 C12 C21 C20 -4.5(5) . . . . ?
C11 C12 C21 C20 171.2(3) . . . . ?
C13 C12 C21 P1 166.9(2) . . . . ?
C11 C12 C21 P1 -17.4(4) . . . . ?
C19 C20 C21 C12 3.0(5) . . . . ?
C19 C20 C21 P1 -168.3(3) . . . . ?
C12 C21 P1 C28 68.1(3) . . . . ?
C20 C21 P1 C28 -120.6(3) . . . . ?
C12 C21 P1 C22 176.8(3) . . . . ?
C20 C21 P1 C22 -11.9(3) . . . . ?
C12 C21 P1 Pd1 -52.4(3) . . . . ?
C20 C21 P1 Pd1 118.9(3) . . . . ?
C34 Pd1 P1 C28 138.54(16) . . . . ?
N3 Pd1 P1 C28 -135.7(2) . . . . ?
N1 Pd1 P1 C28 -39.96(15) . . . . ?
C34 Pd1 P1 C22 -2.17(18) . . . . ?
N3 Pd1 P1 C22 83.6(3) . . . . ?
N1 Pd1 P1 C22 179.33(16) . . . . ?
C34 Pd1 P1 C21 -111.70(14) . . . . ?
N3 Pd1 P1 C21 -26.0(2) . . . . ?
N1 Pd1 P1 C21 69.79(12) . . . . ?
C28 P1 C22 C27 10.1(3) . . . . ?
C21 P1 C22 C27 -101.1(3) . . . . ?
Pd1 P1 C22 C27 155.3(2) . . . . ?
C28 P1 C22 C23 -176.9(3) . . . . ?
C21 P1 C22 C23 71.8(3) . . . . ?
Pd1 P1 C22 C23 -31.7(3) . . . . ?
C27 C22 C23 C24 2.2(5) . . . . ?
P1 C22 C23 C24 -170.9(3) . . . . ?
C22 C23 C24 C25 0.4(6) . . . . ?
C23 C24 C25 C26 -2.9(6) . . . . ?
C24 C25 C26 C27 2.8(6) . . . . ?
C25 C26 C27 C22 -0.2(6) . . . . ?
C23 C22 C27 C26 -2.3(5) . . . . ?
P1 C22 C27 C26 170.6(3) . . . . ?
C22 P1 C28 C33 84.5(3) . . . . ?
C21 P1 C28 C33 -166.0(3) . . . . ?
Pd1 P1 C28 C33 -65.1(3) . . . . ?
C22 P1 C28 C29 -92.8(3) . . . . ?
C21 P1 C28 C29 16.7(3) . . . . ?
Pd1 P1 C28 C29 117.6(3) . . . . ?
C33 C28 C29 C30 1.6(5) . . . . ?
P1 C28 C29 C30 178.9(3) . . . . ?
C28 C29 C30 C31 -1.6(5) . . . . ?
C29 C30 C31 C32 -0.1(6) . . . . ?
C30 C31 C32 C33 1.9(6) . . . . ?
C29 C28 C33 C32 0.2(5) . . . . ?
P1 C28 C33 C32 -177.2(3) . . . . ?
C31 C32 C33 C28 -1.9(5) . . . . ?
N3 Pd1 C34 C43 -21.5(2) . . . . ?
N1 Pd1 C34 C43 -92(4) . . . . ?
P1 Pd1 C34 C43 137.4(2) . . . . ?
N3 Pd1 C34 C35 152.2(3) . . . . ?
N1 Pd1 C34 C35 81(4) . . . . ?
P1 Pd1 C34 C35 -48.9(3) . . . . ?
C43 C34 C35 C36 -3.3(5) . . . . ?
Pd1 C34 C35 C36 -176.7(3) . . . . ?
C34 C35 C36 C37 0.5(6) . . . . ?
C35 C36 C37 C38 -177.7(4) . . . . ?
C35 C36 C37 C42 2.6(5) . . . . ?
C36 C37 C38 C39 -178.1(4) . . . . ?
C42 C37 C38 C39 1.5(5) . . . . ?
C37 C38 C39 C40 -0.8(6) . . . . ?
C38 C39 C40 C41 -0.6(6) . . . . ?
C39 C40 C41 C42 1.3(6) . . . . ?
C40 C41 C42 C43 -178.7(3) . . . . ?
C40 C41 C42 C37 -0.5(5) . . . . ?
C38 C37 C42 C41 -0.8(5) . . . . ?
C36 C37 C42 C41 178.8(3) . . . . ?
C38 C37 C42 C43 177.5(3) . . . . ?
C36 C37 C42 C43 -2.9(5) . . . . ?
C35 C34 C43 C42 3.0(5) . . . . ?
Pd1 C34 C43 C42 177.2(3) . . . . ?
C35 C34 C43 C44 -176.3(3) . . . . ?
Pd1 C34 C43 C44 -2.0(4) . . . . ?
C41 C42 C43 C34 178.4(3) . . . . ?
C37 C42 C43 C34 0.1(5) . . . . ?
C41 C42 C43 C44 -2.4(5) . . . . ?
C37 C42 C43 C44 179.4(3) . . . . ?
C34 C43 C44 N3 35.6(4) . . . . ?
C42 C43 C44 N3 -143.7(3) . . . . ?
C34 C43 C44 C45 -87.4(4) . . . . ?
C42 C43 C44 C45 93.3(4) . . . . ?
C43 C44 N3 C46 71.4(3) . . . . ?
C45 C44 N3 C46 -167.5(3) . . . . ?
C43 C44 N3 C47 -170.2(3) . . . . ?
C45 C44 N3 C47 -49.1(4) . . . . ?
C43 C44 N3 Pd1 -48.4(3) . . . . ?
C45 C44 N3 Pd1 72.7(3) . . . . ?
C34 Pd1 N3 C46 -77.5(2) . . . . ?
N1 Pd1 N3 C46 100.6(2) . . . . ?
P1 Pd1 N3 C46 -166.86(18) . . . . ?
C34 Pd1 N3 C47 159.3(3) . . . . ?
N1 Pd1 N3 C47 -22.5(3) . . . . ?
P1 Pd1 N3 C47 70.0(3) . . . . ?
C34 Pd1 N3 C44 39.1(2) . . . . ?
N1 Pd1 N3 C44 -142.7(2) . . . . ?
P1 Pd1 N3 C44 -50.2(3) . . . . ?
C81 Pd2 N4 C58 -155.4(9) . . . . ?
N6 Pd2 N4 C58 105.9(3) . . . . ?
P2 Pd2 N4 C58 -48.9(2) . . . . ?
C81 Pd2 N4 C48 4.6(11) . . . . ?
N6 Pd2 N4 C48 -94.1(3) . . . . ?
P2 Pd2 N4 C48 111.2(2) . . . . ?
C58 N4 C48 N5 3.6(5) . . . . ?
Pd2 N4 C48 N5 -156.3(3) . . . . ?
C58 N4 C48 C49 -174.8(3) . . . . ?
Pd2 N4 C48 C49 25.2(4) . . . . ?
N5 C48 C49 C51 105.9(4) . . . . ?
N4 C48 C49 C51 -75.5(5) . . . . ?
N5 C48 C49 C50 -21.0(5) . . . . ?
N4 C48 C49 C50 157.6(3) . . . . ?
N4 C48 N5 C52 -1.4(5) . . . . ?
C49 C48 N5 C52 177.0(3) . . . . ?
C48 N5 C52 C57 -3.0(5) . . . . ?
C48 N5 C52 C53 173.6(3) . . . . ?
N5 C52 C53 C54 -175.9(3) . . . . ?
C57 C52 C53 C54 0.7(5) . . . . ?
C52 C53 C54 C55 -1.7(6) . . . . ?
C52 C53 C54 Cl2 177.1(3) . . . . ?
C53 C54 C55 C56 1.1(6) . . . . ?
Cl2 C54 C55 C56 -177.7(3) . . . . ?
C54 C55 C56 C57 0.6(6) . . . . ?
N5 C52 C57 C56 177.3(3) . . . . ?
C53 C52 C57 C56 0.8(5) . . . . ?
N5 C52 C57 C58 4.8(5) . . . . ?
C53 C52 C57 C58 -171.7(3) . . . . ?
C55 C56 C57 C52 -1.5(5) . . . . ?
C55 C56 C57 C58 170.4(3) . . . . ?
C48 N4 C58 C57 -1.4(5) . . . . ?
Pd2 N4 C58 C57 159.3(2) . . . . ?
C48 N4 C58 C59 -173.7(3) . . . . ?
Pd2 N4 C58 C59 -13.1(4) . . . . ?
C52 C57 C58 N4 -2.5(5) . . . . ?
C56 C57 C58 N4 -174.6(3) . . . . ?
C52 C57 C58 C59 169.6(3) . . . . ?
C56 C57 C58 C59 -2.5(5) . . . . ?
N4 C58 C59 C68 62.6(4) . . . . ?
C57 C58 C59 C68 -109.7(4) . . . . ?
N4 C58 C59 C60 -120.2(3) . . . . ?
C57 C58 C59 C60 67.5(4) . . . . ?
C68 C59 C60 C65 4.3(5) . . . . ?
C58 C59 C60 C65 -172.9(3) . . . . ?
C68 C59 C60 C61 -171.1(3) . . . . ?
C58 C59 C60 C61 11.7(5) . . . . ?
C59 C60 C61 C62 175.0(3) . . . . ?
C65 C60 C61 C62 -0.5(5) . . . . ?
C60 C61 C62 C63 2.3(6) . . . . ?
C61 C62 C63 C64 -2.1(6) . . . . ?
C62 C63 C64 C65 0.1(6) . . . . ?
C63 C64 C65 C66 -176.6(3) . . . . ?
C63 C64 C65 C60 1.6(5) . . . . ?
C59 C60 C65 C66 1.2(5) . . . . ?
C61 C60 C65 C66 176.8(3) . . . . ?
C59 C60 C65 C64 -177.1(3) . . . . ?
C61 C60 C65 C64 -1.4(5) . . . . ?
C64 C65 C66 C67 173.4(3) . . . . ?
C60 C65 C66 C67 -4.8(5) . . . . ?
C65 C66 C67 C68 3.0(5) . . . . ?
C60 C59 C68 C67 -6.2(5) . . . . ?
C58 C59 C68 C67 171.0(3) . . . . ?
C60 C59 C68 P2 164.5(2) . . . . ?
C58 C59 C68 P2 -18.3(4) . . . . ?
C66 C67 C68 C59 2.6(5) . . . . ?
C66 C67 C68 P2 -167.7(3) . . . . ?
C59 C68 P2 C69 -176.9(2) . . . . ?
C67 C68 P2 C69 -6.5(3) . . . . ?
C59 C68 P2 C75 69.6(3) . . . . ?
C67 C68 P2 C75 -120.0(3) . . . . ?
C59 C68 P2 Pd2 -51.7(2) . . . . ?
C67 C68 P2 Pd2 118.8(3) . . . . ?
C81 Pd2 P2 C69 -4.27(18) . . . . ?
N6 Pd2 P2 C69 84.4(2) . . . . ?
N4 Pd2 P2 C69 -176.87(16) . . . . ?
C81 Pd2 P2 C75 133.88(16) . . . . ?
N6 Pd2 P2 C75 -137.4(2) . . . . ?
N4 Pd2 P2 C75 -38.72(15) . . . . ?
C81 Pd2 P2 C68 -118.19(14) . . . . ?
N6 Pd2 P2 C68 -29.5(2) . . . . ?
N4 Pd2 P2 C68 69.21(13) . . . . ?
C75 P2 C69 C70 172.9(3) . . . . ?
C68 P2 C69 C70 60.7(3) . . . . ?
Pd2 P2 C69 C70 -44.4(3) . . . . ?
C75 P2 C69 C74 -11.8(3) . . . . ?
C68 P2 C69 C74 -124.0(3) . . . . ?
Pd2 P2 C69 C74 130.9(3) . . . . ?
C74 C69 C70 C71 2.1(5) . . . . ?
P2 C69 C70 C71 177.6(3) . . . . ?
C69 C70 C71 C72 -3.7(6) . . . . ?
C70 C71 C72 C73 2.5(6) . . . . ?
C71 C72 C73 C74 0.1(6) . . . . ?
C72 C73 C74 C69 -1.6(6) . . . . ?
C70 C69 C74 C73 0.5(5) . . . . ?
P2 C69 C74 C73 -174.9(3) . . . . ?
C69 P2 C75 C80 92.3(3) . . . . ?
C68 P2 C75 C80 -152.5(3) . . . . ?
Pd2 P2 C75 C80 -51.6(3) . . . . ?
C69 P2 C75 C76 -93.0(3) . . . . ?
C68 P2 C75 C76 22.2(3) . . . . ?
Pd2 P2 C75 C76 123.1(3) . . . . ?
C80 C75 C76 C77 1.9(5) . . . . ?
P2 C75 C76 C77 -172.8(3) . . . . ?
C75 C76 C77 C78 -2.2(5) . . . . ?
C76 C77 C78 C79 0.9(5) . . . . ?
C77 C78 C79 C80 0.7(5) . . . . ?
C76 C75 C80 C79 -0.2(5) . . . . ?
P2 C75 C80 C79 174.6(3) . . . . ?
C78 C79 C80 C75 -1.1(5) . . . . ?
N6 Pd2 C81 C90 -14.5(3) . . . . ?
N4 Pd2 C81 C90 -114.4(9) . . . . ?
P2 Pd2 C81 C90 140.0(2) . . . . ?
N6 Pd2 C81 C82 155.1(3) . . . . ?
N4 Pd2 C81 C82 55.2(11) . . . . ?
P2 Pd2 C81 C82 -50.4(3) . . . . ?
C90 C81 C82 C83 0.5(5) . . . . ?
Pd2 C81 C82 C83 -168.5(3) . . . . ?
C81 C82 C83 C84 -0.1(6) . . . . ?
C82 C83 C84 C85 -179.9(4) . . . . ?
C82 C83 C84 C89 0.2(6) . . . . ?
C83 C84 C85 C86 178.9(4) . . . . ?
C89 C84 C85 C86 -1.3(6) . . . . ?
C84 C85 C86 C87 1.7(6) . . . . ?
C85 C86 C87 C88 -0.9(7) . . . . ?
C86 C87 C88 C89 -0.4(6) . . . . ?
C87 C88 C89 C84 0.8(6) . . . . ?
C87 C88 C89 C90 -178.5(4) . . . . ?
C83 C84 C89 C88 179.8(4) . . . . ?
C85 C84 C89 C88 0.0(5) . . . . ?
C83 C84 C89 C90 -0.8(5) . . . . ?
C85 C84 C89 C90 179.4(3) . . . . ?
C82 C81 C90 C89 -1.1(5) . . . . ?
Pd2 C81 C90 C89 169.3(3) . . . . ?
C82 C81 C90 C91 179.7(3) . . . . ?
Pd2 C81 C90 C91 -10.0(4) . . . . ?
C88 C89 C90 C81 -179.5(3) . . . . ?
C84 C89 C90 C81 1.2(5) . . . . ?
C88 C89 C90 C91 -0.3(6) . . . . ?
C84 C89 C90 C91 -179.6(3) . . . . ?
C81 C90 C91 N6 39.3(4) . . . . ?
C89 C90 C91 N6 -139.9(3) . . . . ?
C81 C90 C91 C92 -82.6(4) . . . . ?
C89 C90 C91 C92 98.2(4) . . . . ?
C90 C91 N6 C94 74.9(4) . . . . ?
C92 C91 N6 C94 -165.1(3) . . . . ?
C90 C91 N6 C93 -167.7(3) . . . . ?
C92 C91 N6 C93 -47.8(4) . . . . ?
C90 C91 N6 Pd2 -46.3(3) . . . . ?
C92 C91 N6 Pd2 73.7(3) . . . . ?
C81 Pd2 N6 C94 -82.3(3) . . . . ?
N4 Pd2 N6 C94 90.1(3) . . . . ?
P2 Pd2 N6 C94 -175.0(2) . . . . ?
C81 Pd2 N6 C93 155.0(3) . . . . ?
N4 Pd2 N6 C93 -32.6(3) . . . . ?
P2 Pd2 N6 C93 62.3(3) . . . . ?
C81 Pd2 N6 C91 34.6(2) . . . . ?
N4 Pd2 N6 C91 -153.1(2) . . . . ?
P2 Pd2 N6 C91 -58.2(3) . . . . ?
